data_2017536
loop_
_publ_author_name
'Becker, Clifford A. L.'
'Black, Robert S.'
'Forbes, Roy P.'

_publ_section_title
;
 Tris(<i>tert</i>-butyl
 isocyanide)bis[tris(4-methoxyphenyl)phosphine]cobalt(I) perchlorate
 dichloromethane disolvate and tris(<i>tert</i>-butyl
 isocyanide)bis[tris(4-methoxyphenyl)phosphine]cobalt(II)
 bis(perchlorate) dichloromethane disolvate: modification of a
 trigonal--bipyramidal structure with change of metal oxidation state
;
_journal_coeditor_code TR3058
_journal_issue 2
_journal_name_full 'Acta Crystallographica Section C'
_journal_page_first m40
_journal_page_last m43
_journal_paper_doi 10.1107/S0108270109054626
_journal_volume 66
_journal_year 2010
_chemical_formula_iupac '[Co (C5 H9 N)3 (C21 H21 O3 P)2] (Cl O4)2, 2C H2 Cl2'
_chemical_formula_moiety 'C57 H69 Co N3 O6 P2 2+, 2(Cl O4 -), 2(C H2 Cl2)'
_chemical_formula_sum 'C59 H73 Cl6 Co N3 O14 P2'
_chemical_formula_weight 1381.77
_chemical_name_systematic
;Tris(<i>tert</i>-butyl
 isocyanide)bis[tris(4-methoxyphenyl)phosphine]cobalt(II)
bis(perchlorate)
 dichloromethane disolvate
;
_space_group_IT_number 14
_symmetry_cell_setting monoclinic
_symmetry_space_group_name_Hall '-P 2yn'
_symmetry_space_group_name_H-M 'P 1 21/n 1'
_audit_creation_method 'WinGX routine CIF_UPDATE'
_cell_angle_alpha 90
_cell_angle_beta 92.818(2)
_cell_angle_gamma 90
_cell_formula_units_Z 4
_cell_length_a 12.3461(3)
_cell_length_b 19.7566(5)
_cell_length_c 28.4452(7)
_cell_measurement_reflns_used 7487
_cell_measurement_temperature 173(2)
_cell_measurement_theta_max 28.25
_cell_measurement_theta_min 2.18
_cell_volume 6929.9(3)
_computing_cell_refinement 'SAINT-NT (Bruker, 2005)'
_computing_data_collection 'APEX2 (Bruker, 2005)'
_computing_data_reduction 'SAINT-NT (Bruker, 2005)'
_computing_molecular_graphics 'ORTEP-3 for Windows (Farrugia, 1997) and DIAMOND (Brandenburg, 1997)'
_computing_publication_material 'WinGX (Farrugia, 1999) and PLATON (Spek, 2009)'
_computing_structure_refinement 'SHELXL97 (Sheldrick, 2008)'
_computing_structure_solution 'SHELXTL (Sheldrick, 2008)'
_diffrn_ambient_temperature 173(2)
_diffrn_measured_fraction_theta_full 1
_diffrn_measured_fraction_theta_max 1
_diffrn_measurement_device_type 'CCD area detector'
_diffrn_measurement_method '\f and \w scans'
_diffrn_radiation_type MoK\a
_diffrn_radiation_wavelength 0.71073
_diffrn_reflns_av_R_equivalents 0.056
_diffrn_reflns_limit_h_max 16
_diffrn_reflns_limit_h_min -11
_diffrn_reflns_limit_k_max 25
_diffrn_reflns_limit_k_min -26
_diffrn_reflns_limit_l_max 37
_diffrn_reflns_limit_l_min -37
_diffrn_reflns_number 93953
_diffrn_reflns_theta_full 28
_diffrn_reflns_theta_max 28
_diffrn_reflns_theta_min 1.26
_exptl_absorpt_coefficient_mu 0.585
_exptl_absorpt_correction_T_max 0.8821
_exptl_absorpt_correction_T_min 0.787
_exptl_absorpt_correction_type multi-scan
_exptl_absorpt_process_details
;
(SADABS; Sheldrick, 1996)
;
_exptl_crystal_colour red
_exptl_crystal_density_diffrn 1.324
_exptl_crystal_density_method 'not measured'
_exptl_crystal_description block
_exptl_crystal_F_000 2876
_exptl_crystal_size_max 0.43
_exptl_crystal_size_mid 0.31
_exptl_crystal_size_min 0.22
_refine_diff_density_max 0.548
_refine_diff_density_min -0.408
_refine_ls_extinction_method none
_refine_ls_goodness_of_fit_ref 1.064
_refine_ls_hydrogen_treatment constr
_refine_ls_matrix_type full
_refine_ls_number_parameters 848
_refine_ls_number_reflns 16738
_refine_ls_number_restraints 40
_refine_ls_restrained_S_all 1.078
_refine_ls_R_factor_gt 0.0512
_refine_ls_shift/su_max 0
_refine_ls_structure_factor_coef Fsqd
_refine_ls_weighting_details 'calc w=1/[\s^2^(Fo^2^)+(0.0551P)^2^+6.8607P] where P=(Fo^2^+2Fc^2^)/3'
_refine_ls_weighting_scheme calc
_refine_ls_wR_factor_ref 0.1459
_reflns_number_gt 11549
_reflns_number_total 16738
_reflns_threshold_expression I>2\s(I)
_cod_data_source_file tr3058.cif
_cod_data_source_block II
_cod_original_sg_symbol_H-M 'P 21/n'
_cod_database_code 2017536
_cod_database_fobs_code 2017536

loop_
_symmetry_equiv_pos_as_xyz
'x, y, z'
'-x+1/2, y+1/2, -z+1/2'
'-x, -y, -z'
'x-1/2, -y-1/2, z-1/2'

loop_
_atom_site_type_symbol
_atom_site_label
_atom_site_fract_x
_atom_site_fract_y
_atom_site_fract_z
_atom_site_U_iso_or_equiv
_atom_site_adp_type
_atom_site_calc_flag
_atom_site_refinement_flags
_atom_site_occupancy
_atom_site_disorder_assembly
_atom_site_disorder_group
Co Co1 0.68257(3) 0.259635(17) 0.140563(11) 0.02421(9) Uani d . 1 . .
P P1 0.85415(5) 0.23994(3) 0.12087(2) 0.02777(14) Uani d . 1 . .
P P2 0.50954(5) 0.28107(3) 0.15757(2) 0.02748(14) Uani d . 1 . .
O O1 0.4094(2) 0.21261(12) 0.35471(8) 0.0583(7) Uani d . 1 . .
O O2 0.20341(19) 0.11000(13) 0.04109(9) 0.0597(7) Uani d . 1 . .
O O3 0.4076(2) 0.57047(11) 0.11887(7) 0.0536(6) Uani d . 1 . .
O O4 1.0815(2) 0.49649(11) 0.07796(9) 0.0562(6) Uani d . 1 . .
O O5 0.8796(2) 0.04875(13) -0.04040(10) 0.0678(7) Uani d . 1 . .
O O6 1.1209(2) 0.09637(17) 0.26965(10) 0.0819(10) Uani d . 1 . .
O O7 -0.0955(3) 0.3014(2) 0.41746(11) 0.1155(14) Uani d . 1 . .
O O8 0.0778(3) 0.3012(2) 0.39321(12) 0.1180(14) Uani d . 1 . .
O O9 0.0473(3) 0.27277(19) 0.46977(13) 0.1079(12) Uani d . 1 . .
O O10 0.0230(4) 0.37957(15) 0.44613(16) 0.1213(15) Uani d . 1 . .
O O11 0.7607(4) 0.4690(2) 0.23018(16) 0.1434(19) Uani d . 1 . .
O O12 0.9313(2) 0.51768(19) 0.23011(11) 0.0897(10) Uani d . 1 . .
O O13 0.7955(3) 0.57446(19) 0.26319(11) 0.0992(11) Uani d . 1 . .
O O14 0.7914(3) 0.55936(17) 0.18250(10) 0.0876(9) Uani d . 1 . .
Cl Cl1 0.01292(7) 0.31316(4) 0.43069(3) 0.0501(2) Uani d . 1 . .
Cl Cl2 0.81796(7) 0.52868(4) 0.22679(3) 0.0495(2) Uani d . 1 . .
N N1 0.62505(19) 0.11146(11) 0.12094(8) 0.0328(5) Uani d . 1 . .
N N2 0.65614(19) 0.34645(12) 0.05362(7) 0.0347(5) Uani d . 1 . .
N N3 0.7585(2) 0.27935(13) 0.24208(8) 0.0404(6) Uani d . 1 . .
C C1 0.4785(2) 0.26315(14) 0.21791(9) 0.0310(5) Uani d . 1 . .
C C2 0.5114(2) 0.20180(14) 0.23851(10) 0.0352(6) Uani d . 1 . .
H H2 0.5507 0.1702 0.2209 0.042 Uiso calc R 1 . .
C C3 0.4874(2) 0.18675(15) 0.28396(10) 0.0410(7) Uani d . 1 . .
H H3 0.5105 0.145 0.2976 0.049 Uiso calc R 1 . .
C C4 0.4295(3) 0.23258(16) 0.31005(10) 0.0417(7) Uani d . 1 . .
C C5 0.3979(3) 0.29366(16) 0.29062(10) 0.0439(7) Uani d . 1 . .
H H5 0.3597 0.3254 0.3086 0.053 Uiso calc R 1 . .
C C6 0.4220(2) 0.30883(15) 0.24459(10) 0.0389(6) Uani d . 1 . .
H H6 0.3995 0.3509 0.2312 0.047 Uiso calc R 1 . .
C C7 0.3501(4) 0.2581(2) 0.38304(14) 0.0797(14) Uani d . 1 . .
H H7A 0.3866 0.3022 0.3843 0.12 Uiso calc R 1 . .
H H7B 0.347 0.2398 0.4149 0.12 Uiso calc R 1 . .
H H7C 0.2764 0.2636 0.3692 0.12 Uiso calc R 1 . .
C C8 0.4127(2) 0.23227(14) 0.12155(9) 0.0320(6) Uani d . 1 . .
C C9 0.4234(3) 0.22742(17) 0.07336(10) 0.0455(7) Uani d . 1 . .
H H9 0.4802 0.2514 0.0593 0.055 Uiso calc R 1 . .
C C10 0.3533(3) 0.18846(17) 0.04526(11) 0.0474(8) Uani d . 1 . .
H H10 0.361 0.1866 0.0122 0.057 Uiso calc R 1 . .
C C11 0.2724(2) 0.15241(16) 0.06547(11) 0.0437(7) Uani d . 1 . .
C C12 0.2592(3) 0.15734(19) 0.11281(12) 0.0560(9) Uani d . 1 . .
H H12 0.202 0.1334 0.1265 0.067 Uiso calc R 1 . .
C C13 0.3289(2) 0.19710(17) 0.14114(11) 0.0472(8) Uani d . 1 . .
H H13 0.319 0.2001 0.174 0.057 Uiso calc R 1 . .
C C14 0.2238(3) 0.0958(2) -0.00678(13) 0.0690(11) Uani d . 1 . .
H H14A 0.2148 0.1373 -0.0255 0.103 Uiso calc R 1 . .
H H14B 0.1727 0.0614 -0.019 0.103 Uiso calc R 1 . .
H H14C 0.2981 0.079 -0.0088 0.103 Uiso calc R 1 . .
C C15 0.4757(2) 0.36890(13) 0.14731(9) 0.0296(5) Uani d . 1 . .
C C16 0.5510(2) 0.41826(14) 0.16158(10) 0.0368(6) Uani d . 1 . .
H H16 0.6172 0.4051 0.1773 0.044 Uiso calc R 1 . .
C C17 0.5308(3) 0.48593(15) 0.15319(10) 0.0408(7) Uani d . 1 . .
H H17 0.5825 0.5191 0.1634 0.049 Uiso calc R 1 . .
C C18 0.4347(3) 0.50511(14) 0.12976(9) 0.0388(7) Uani d . 1 . .
C C19 0.3590(3) 0.45655(15) 0.11535(10) 0.0404(7) Uani d . 1 . .
H H19 0.2929 0.4699 0.0995 0.048 Uiso calc R 1 . .
C C20 0.3792(2) 0.38927(14) 0.12399(10) 0.0356(6) Uani d . 1 . .
H H20 0.327 0.3563 0.114 0.043 Uiso calc R 1 . .
C C21 0.4878(4) 0.62149(17) 0.12987(13) 0.0702(12) Uani d . 1 . .
H H21A 0.5065 0.6209 0.1637 0.105 Uiso calc R 1 . .
H H21B 0.4586 0.666 0.1209 0.105 Uiso calc R 1 . .
H H21C 0.5528 0.6123 0.1125 0.105 Uiso calc R 1 . .
C C22 0.9221(2) 0.31767(13) 0.10681(9) 0.0312(5) Uani d . 1 . .
C C23 0.9010(2) 0.37584(15) 0.13202(10) 0.0374(6) Uani d . 1 . .
H H23 0.8499 0.374 0.1559 0.045 Uiso calc R 1 . .
C C24 0.9522(2) 0.43644(15) 0.12348(10) 0.0387(6) Uani d . 1 . .
H H24 0.9365 0.4756 0.1413 0.046 Uiso calc R 1 . .
C C25 1.0259(2) 0.43966(15) 0.08895(10) 0.0398(7) Uani d . 1 . .
C C26 1.0483(3) 0.38193(17) 0.06327(13) 0.0612(10) Uani d . 1 . .
H H26 1.0997 0.384 0.0395 0.073 Uiso calc R 1 . .
C C27 0.9968(3) 0.32162(16) 0.07200(12) 0.0523(9) Uani d . 1 . .
H H27 1.0125 0.2826 0.0541 0.063 Uiso calc R 1 . .
C C28 1.0597(3) 0.55627(18) 0.10414(16) 0.0666(11) Uani d . 1 . .
H H28A 0.983 0.5684 0.0993 0.1 Uiso calc R 1 . .
H H28B 1.1048 0.5935 0.0934 0.1 Uiso calc R 1 . .
H H28C 1.0763 0.548 0.1377 0.1 Uiso calc R 1 . .
C C29 0.8627(2) 0.18404(13) 0.07071(9) 0.0324(6) Uani d . 1 . .
C C30 0.9434(3) 0.13528(18) 0.06889(13) 0.0539(9) Uani d . 1 . .
H H30 0.9971 0.1324 0.0939 0.065 Uiso calc R 1 . .
C C31 0.9470(3) 0.09095(19) 0.03146(15) 0.0640(11) Uani d . 1 . .
H H31 1.0024 0.0576 0.0311 0.077 Uiso calc R 1 . .
C C32 0.8705(3) 0.09494(16) -0.00533(11) 0.0465(8) Uani d . 1 . .
C C33 0.7906(3) 0.14317(16) -0.00476(10) 0.0487(8) Uani d . 1 . .
H H33 0.7386 0.1467 -0.0304 0.058 Uiso calc R 1 . .
C C34 0.7859(3) 0.18657(16) 0.03328(10) 0.0451(8) Uani d . 1 . .
H H34 0.729 0.2189 0.0338 0.054 Uiso calc R 1 . .
C C35 0.7954(4) 0.0470(2) -0.07718(13) 0.0821(14) Uani d . 1 . .
H H35A 0.7251 0.0403 -0.0633 0.123 Uiso calc R 1 . .
H H35B 0.8091 0.0096 -0.0988 0.123 Uiso calc R 1 . .
H H35C 0.7947 0.0899 -0.0945 0.123 Uiso calc R 1 . .
C C36 0.9381(2) 0.19975(15) 0.16688(9) 0.0355(6) Uani d . 1 . .
C C37 0.9041(3) 0.13940(18) 0.18639(12) 0.0524(9) Uani d . 1 . .
H H37 0.836 0.1208 0.1762 0.063 Uiso calc R 1 . .
C C38 0.9668(3) 0.1061(2) 0.22006(14) 0.0657(11) Uani d . 1 . .
H H38 0.9427 0.0644 0.2325 0.079 Uiso calc R 1 . .
C C39 1.0662(3) 0.1334(2) 0.23604(12) 0.0578(10) Uani d . 1 . .
C C40 1.0996(2) 0.1944(2) 0.21841(11) 0.0517(8) Uani d . 1 . .
H H40 1.1658 0.2141 0.2301 0.062 Uiso calc R 1 . .
C C41 1.0364(2) 0.22721(16) 0.18343(10) 0.0402(7) Uani d . 1 . .
H H41 1.0607 0.2687 0.1708 0.048 Uiso calc R 1 . .
C C42 1.2229(4) 0.1226(4) 0.2875(2) 0.127(3) Uani d U 1 . .
H H42A 1.2709 0.1291 0.2614 0.191 Uiso calc R 1 . .
H H42B 1.2563 0.0905 0.3102 0.191 Uiso calc R 1 . .
H H42C 1.2115 0.166 0.3031 0.191 Uiso calc R 1 . .
C C43 0.7289(2) 0.26853(14) 0.20416(9) 0.0323(6) Uani d . 1 . .
C C44 0.6470(2) 0.16677(14) 0.12926(8) 0.0299(5) Uani d . 1 . .
C C45 0.6616(2) 0.30927(13) 0.08462(9) 0.0307(5) Uani d . 1 . .
C C46 0.6531(3) 0.39462(15) 0.01432(10) 0.0410(7) Uani d . 1 . .
C C47 0.7213(3) 0.3633(2) -0.02354(11) 0.0606(10) Uani d . 1 . .
H H47A 0.7961 0.3575 -0.011 0.091 Uiso calc R 1 . .
H H47B 0.7204 0.3931 -0.0511 0.091 Uiso calc R 1 . .
H H47C 0.691 0.3191 -0.0328 0.091 Uiso calc R 1 . .
C C48 0.5346(3) 0.40141(18) -0.00238(11) 0.0507(8) Uani d . 1 . .
H H48A 0.5072 0.3573 -0.0133 0.076 Uiso calc R 1 . .
H H48B 0.5283 0.4341 -0.0283 0.076 Uiso calc R 1 . .
H H48C 0.4922 0.4172 0.0237 0.076 Uiso calc R 1 . .
C C49 0.6993(4) 0.46024(19) 0.03341(14) 0.0718(12) Uani d . 1 . .
H H49A 0.6548 0.4767 0.0586 0.108 Uiso calc R 1 . .
H H49B 0.6995 0.4939 0.0081 0.108 Uiso calc R 1 . .
H H49C 0.7737 0.4528 0.046 0.108 Uiso calc R 1 . .
C C50 0.5953(2) 0.04203(13) 0.10785(10) 0.0362(6) Uani d . 1 . .
C C51 0.6943(3) -0.00155(17) 0.11717(14) 0.0584(9) Uani d . 1 . .
H H51A 0.7524 0.0137 0.0974 0.088 Uiso calc R 1 . .
H H51B 0.6764 -0.0488 0.1098 0.088 Uiso calc R 1 . .
H H51C 0.7186 0.0022 0.1504 0.088 Uiso calc R 1 . .
C C52 0.5592(3) 0.04302(17) 0.05593(11) 0.0562(9) Uani d . 1 . .
H H52A 0.4971 0.0735 0.0511 0.084 Uiso calc R 1 . .
H H52B 0.5383 -0.0028 0.0458 0.084 Uiso calc R 1 . .
H H52C 0.6191 0.0589 0.0374 0.084 Uiso calc R 1 . .
C C53 0.5034(3) 0.02117(19) 0.13816(13) 0.0608(10) Uani d . 1 . .
H H53A 0.5273 0.0245 0.1715 0.091 Uiso calc R 1 . .
H H53B 0.4825 -0.0256 0.1308 0.091 Uiso calc R 1 . .
H H53C 0.4411 0.0511 0.1318 0.091 Uiso calc R 1 . .
C C54 0.7997(3) 0.29097(17) 0.29064(10) 0.0486(8) Uani d . 1 . .
C C55 0.7164(3) 0.3319(2) 0.31506(12) 0.0622(10) Uani d . 1 . .
H H55A 0.7072 0.3758 0.2994 0.093 Uiso calc R 1 . .
H H55B 0.7406 0.3388 0.348 0.093 Uiso calc R 1 . .
H H55C 0.6471 0.3076 0.3136 0.093 Uiso calc R 1 . .
C C56 0.8160(5) 0.2215(2) 0.31198(13) 0.0860(15) Uani d . 1 . .
H H56A 0.7465 0.1975 0.3115 0.129 Uiso calc R 1 . .
H H56B 0.8448 0.2259 0.3446 0.129 Uiso calc R 1 . .
H H56C 0.8674 0.1958 0.2937 0.129 Uiso calc R 1 . .
C C57 0.9048(3) 0.3301(3) 0.28810(13) 0.0792(13) Uani d . 1 . .
H H57A 0.957 0.3034 0.2711 0.119 Uiso calc R 1 . .
H H57B 0.9345 0.3393 0.32 0.119 Uiso calc R 1 . .
H H57C 0.8908 0.373 0.2716 0.119 Uiso calc R 1 . .
C C58 0.6802 0.2026 0.4236 0.140(3) Uani d PD 0.489(8) A 1
H H58A 0.7314 0.2384 0.4145 0.21 Uiso calc PR 0.489(8) A 1
H H58B 0.6467 0.1833 0.3942 0.21 Uiso calc PR 0.489(8) A 1
Cl Cl3A 0.7552(6) 0.1376(4) 0.4540(4) 0.267(7) Uani d PD 0.489(8) A 1
Cl Cl4A 0.5903 0.2357 0.4517 0.144(2) Uani d PD 0.489(8) A 1
C C58A 0.6802 0.2026 0.4236 0.140(3) Uani d PD 0.511(8) A 2
H H58C 0.6424 0.1939 0.3927 0.21 Uiso calc PR 0.511(8) A 2
H H58D 0.7431 0.2324 0.4186 0.21 Uiso calc PR 0.511(8) A 2
Cl Cl3B 0.7242(4) 0.1265(2) 0.44896(13) 0.0987(14) Uani d PD 0.511(8) A 2
Cl Cl4B 0.5902 0.2428 0.462 0.120(2) Uani d PD 0.511(8) A 2
C C59 0.538(2) 0.4671(14) 0.3261(13) 0.094(10) Uani d P 0.164(3) B .
H H59A 0.5737 0.5114 0.3318 0.113 Uiso calc PR 0.164(3) . .
H H59B 0.5773 0.4435 0.3014 0.113 Uiso calc PR 0.164(3) . .
Cl Cl9A 0.4103(5) 0.4808(4) 0.3059(4) 0.103(3) Uani d PD 0.164(3) . .
Cl Cl9B 0.5493(5) 0.4187(3) 0.3784(2) 0.070(2) Uani d PD 0.164(3) . .
Cl Cl5A 0.1850(7) 0.4127(5) 0.2062(3) 0.0751(13) Uani d PD 0.291(7) B 3
C C60A 0.1346(15) 0.4396(14) 0.2581(7) 0.105(8) Uiso d PD 0.291(7) B 3
H H60A 0.095 0.4016 0.2721 0.126 Uiso calc PR 0.291(7) B 3
H H60B 0.0817 0.4763 0.2511 0.126 Uiso calc PR 0.291(7) B 3
Cl Cl6A 0.2342(7) 0.4694(7) 0.3002(4) 0.0783(9) Uani d PD 0.291(7) B 3
Cl Cl5B 0.155(2) 0.4135(19) 0.2086(7) 0.0751(13) Uani d PD 0.079(3) C 4
C C60B 0.165(4) 0.4669(14) 0.2589(8) 0.041(9) Uiso d PD 0.079(3) C 4
H H60C 0.2296 0.4965 0.2576 0.049 Uiso calc PR 0.079(3) C 4
H H60D 0.0998 0.4959 0.2601 0.049 Uiso calc PR 0.079(3) C 4
Cl Cl6B 0.1764(12) 0.4144(10) 0.3087(5) 0.0783(9) Uani d PD 0.079(3) C 4
Cl Cl5C 0.2073(6) 0.4426(5) 0.2086(3) 0.0751(13) Uani d PD 0.183(3) D 5
C C60C 0.149(3) 0.3804(13) 0.2389(7) 0.083(11) Uiso d PD 0.183(3) D 5
H H60E 0.073 0.3763 0.2268 0.1 Uiso calc PR 0.183(3) D 5
H H60F 0.186 0.3375 0.2313 0.1 Uiso calc PR 0.183(3) D 5
Cl Cl6C 0.1491(5) 0.3869(4) 0.2977(3) 0.0783(9) Uani d PD 0.183(3) D 5
Cl Cl5D 0.1602(6) 0.3936(4) 0.2201(3) 0.0751(13) Uani d PD 0.358(7) B 6
C C60D 0.1424(9) 0.4309(7) 0.2745(5) 0.060(3) Uiso d PD 0.358(7) B 6
H H60G 0.1186 0.3961 0.2968 0.072 Uiso calc PR 0.358(7) B 6
H H60H 0.0846 0.4655 0.2711 0.072 Uiso calc PR 0.358(7) B 6
Cl Cl6D 0.2645(5) 0.4699(5) 0.2982(3) 0.0783(9) Uani d PD 0.358(7) B 6

loop_
_atom_site_aniso_label
_atom_site_aniso_U_11
_atom_site_aniso_U_22
_atom_site_aniso_U_33
_atom_site_aniso_U_12
_atom_site_aniso_U_13
_atom_site_aniso_U_23
Co1 0.02695(17) 0.02599(18) 0.01963(15) -0.00013(13) 0.00066(12) 0.00018(12)
P1 0.0281(3) 0.0292(3) 0.0262(3) 0.0003(3) 0.0029(2) 0.0009(2)
P2 0.0272(3) 0.0294(3) 0.0258(3) 0.0000(3) 0.0015(2) -0.0006(2)
O1 0.0768(17) 0.0562(14) 0.0449(12) 0.0095(12) 0.0327(12) 0.0145(11)
O2 0.0484(14) 0.0684(17) 0.0620(15) -0.0245(12) 0.0007(11) -0.0219(12)
O3 0.0862(18) 0.0310(12) 0.0420(12) 0.0012(11) -0.0133(11) 0.0059(9)
O4 0.0634(15) 0.0400(13) 0.0676(15) -0.0176(11) 0.0260(12) -0.0059(11)
O5 0.0758(18) 0.0539(15) 0.0750(17) 0.0028(13) 0.0154(14) -0.0362(13)
O6 0.0421(14) 0.123(3) 0.0790(19) -0.0055(15) -0.0173(13) 0.0555(18)
O7 0.074(2) 0.206(4) 0.0654(19) -0.035(2) -0.0111(16) -0.016(2)
O8 0.095(3) 0.184(4) 0.076(2) 0.035(3) 0.0207(19) -0.017(2)
O9 0.117(3) 0.097(3) 0.107(3) 0.022(2) -0.018(2) 0.045(2)
O10 0.162(4) 0.0427(18) 0.156(4) 0.019(2) -0.032(3) -0.025(2)
O11 0.163(4) 0.100(3) 0.159(4) -0.078(3) -0.081(3) 0.048(3)
O12 0.0536(17) 0.123(3) 0.092(2) 0.0248(17) 0.0000(15) -0.0176(19)
O13 0.101(2) 0.121(3) 0.077(2) 0.026(2) 0.0240(18) -0.0389(19)
O14 0.106(2) 0.090(2) 0.0649(18) 0.0191(19) -0.0150(17) 0.0006(16)
Cl1 0.0668(5) 0.0409(4) 0.0411(4) 0.0082(4) -0.0127(4) -0.0096(3)
Cl2 0.0491(4) 0.0511(5) 0.0479(4) 0.0046(4) -0.0024(3) -0.0133(3)
N1 0.0378(13) 0.0275(13) 0.0329(11) -0.0014(10) -0.0002(9) -0.0013(9)
N2 0.0413(13) 0.0340(13) 0.0289(11) 0.0071(10) 0.0039(9) 0.0045(9)
N3 0.0451(14) 0.0473(15) 0.0285(12) -0.0021(11) -0.0017(10) -0.0023(10)
C1 0.0292(13) 0.0353(14) 0.0290(12) -0.0021(11) 0.0065(10) 0.0008(10)
C2 0.0366(15) 0.0316(15) 0.0386(14) 0.0021(11) 0.0120(11) 0.0001(11)
C3 0.0459(17) 0.0351(16) 0.0433(16) 0.0033(13) 0.0136(13) 0.0094(12)
C4 0.0447(17) 0.0454(17) 0.0362(15) 0.0003(14) 0.0151(12) 0.0067(12)
C5 0.0474(18) 0.0439(18) 0.0418(16) 0.0113(14) 0.0176(13) 0.0003(13)
C6 0.0421(16) 0.0387(16) 0.0366(14) 0.0080(13) 0.0079(12) 0.0032(12)
C7 0.111(4) 0.080(3) 0.053(2) 0.029(3) 0.050(2) 0.020(2)
C8 0.0285(13) 0.0302(14) 0.0371(14) -0.0001(11) -0.0018(11) -0.0033(11)
C9 0.0480(18) 0.054(2) 0.0341(15) -0.0174(15) -0.0032(13) 0.0033(13)
C10 0.0467(18) 0.057(2) 0.0374(15) -0.0152(15) -0.0071(13) -0.0040(14)
C11 0.0320(15) 0.0454(18) 0.0529(18) -0.0035(13) -0.0053(13) -0.0128(14)
C12 0.0405(18) 0.071(2) 0.058(2) -0.0249(17) 0.0141(15) -0.0160(17)
C13 0.0355(16) 0.062(2) 0.0446(17) -0.0098(15) 0.0120(13) -0.0143(15)
C14 0.070(3) 0.075(3) 0.061(2) -0.028(2) -0.0091(19) -0.022(2)
C15 0.0310(13) 0.0314(14) 0.0265(12) 0.0012(11) 0.0038(10) -0.0009(10)
C16 0.0380(15) 0.0362(16) 0.0358(14) 0.0006(12) -0.0032(12) -0.0048(11)
C17 0.0511(18) 0.0371(16) 0.0337(14) -0.0079(13) -0.0026(13) -0.0067(12)
C18 0.0579(19) 0.0331(15) 0.0252(12) 0.0023(13) -0.0001(12) 0.0009(11)
C19 0.0436(17) 0.0402(17) 0.0365(14) 0.0052(13) -0.0059(12) 0.0050(12)
C20 0.0358(15) 0.0336(15) 0.0371(14) -0.0010(12) -0.0014(11) 0.0018(11)
C21 0.120(4) 0.0320(18) 0.057(2) -0.015(2) -0.017(2) 0.0041(15)
C22 0.0325(14) 0.0322(14) 0.0291(12) -0.0052(11) 0.0043(10) -0.0011(10)
C23 0.0404(16) 0.0393(16) 0.0338(14) -0.0050(12) 0.0139(12) -0.0067(11)
C24 0.0425(16) 0.0329(15) 0.0415(15) -0.0069(12) 0.0102(12) -0.0104(12)
C25 0.0399(16) 0.0379(16) 0.0422(15) -0.0110(13) 0.0076(12) -0.0020(12)
C26 0.074(2) 0.048(2) 0.065(2) -0.0177(18) 0.0473(19) -0.0115(16)
C27 0.065(2) 0.0362(17) 0.059(2) -0.0113(15) 0.0350(17) -0.0138(14)
C28 0.068(2) 0.0375(19) 0.096(3) -0.0166(17) 0.027(2) -0.0113(19)
C29 0.0351(14) 0.0293(14) 0.0336(13) 0.0001(11) 0.0091(11) -0.0031(10)
C30 0.0330(16) 0.051(2) 0.076(2) 0.0089(14) -0.0100(15) -0.0268(17)
C31 0.0383(18) 0.055(2) 0.098(3) 0.0111(16) -0.0017(18) -0.041(2)
C32 0.0546(19) 0.0357(16) 0.0508(18) -0.0061(14) 0.0183(15) -0.0153(13)
C33 0.077(2) 0.0417(18) 0.0278(14) 0.0139(16) 0.0021(14) -0.0030(12)
C34 0.064(2) 0.0418(17) 0.0291(13) 0.0223(15) -0.0002(13) 0.0004(12)
C35 0.145(4) 0.055(2) 0.046(2) 0.005(3) -0.002(2) -0.0212(18)
C36 0.0288(13) 0.0450(17) 0.0327(13) 0.0027(12) 0.0002(11) 0.0050(12)
C37 0.0361(17) 0.059(2) 0.061(2) -0.0074(15) -0.0115(14) 0.0238(17)
C38 0.0417(19) 0.077(3) 0.077(3) -0.0084(18) -0.0124(17) 0.042(2)
C39 0.0315(16) 0.087(3) 0.054(2) 0.0003(17) -0.0045(14) 0.0297(19)
C40 0.0307(15) 0.081(3) 0.0430(17) -0.0077(16) -0.0031(13) 0.0101(16)
C41 0.0322(15) 0.0523(19) 0.0362(14) -0.0055(13) 0.0033(11) 0.0029(13)
C42 0.047(2) 0.208(7) 0.122(4) -0.029(3) -0.041(3) 0.099(5)
C43 0.0319(14) 0.0370(15) 0.0278(13) -0.0018(11) -0.0009(10) -0.0026(11)
C44 0.0280(13) 0.0375(16) 0.0241(11) 0.0015(11) 0.0007(10) 0.0015(10)
C45 0.0328(14) 0.0318(14) 0.0278(12) 0.0030(11) 0.0051(10) 0.0012(10)
C46 0.0506(18) 0.0402(17) 0.0324(14) 0.0093(13) 0.0050(12) 0.0156(12)
C47 0.064(2) 0.079(3) 0.0412(17) 0.0259(19) 0.0189(16) 0.0265(17)
C48 0.053(2) 0.057(2) 0.0425(17) 0.0194(16) 0.0038(14) 0.0152(15)
C49 0.101(3) 0.049(2) 0.064(2) -0.012(2) -0.007(2) 0.0209(18)
C50 0.0468(17) 0.0236(14) 0.0382(14) -0.0027(12) 0.0024(12) -0.0008(11)
C51 0.059(2) 0.0357(18) 0.079(3) 0.0098(16) -0.0074(18) -0.0077(17)
C52 0.087(3) 0.0368(18) 0.0431(17) -0.0058(17) -0.0097(17) -0.0057(14)
C53 0.065(2) 0.057(2) 0.062(2) -0.0250(18) 0.0157(18) -0.0084(17)
C54 0.064(2) 0.055(2) 0.0254(13) -0.0064(16) -0.0111(13) -0.0056(13)
C55 0.082(3) 0.068(2) 0.0372(17) -0.009(2) 0.0052(17) -0.0157(16)
C56 0.146(5) 0.069(3) 0.0390(19) 0.018(3) -0.030(2) -0.0042(18)
C57 0.064(3) 0.126(4) 0.046(2) -0.025(3) -0.0131(18) -0.014(2)
C58 0.205(8) 0.112(5) 0.110(5) -0.030(5) 0.076(5) 0.011(4)
Cl3A 0.098(4) 0.143(5) 0.570(18) 0.020(4) 0.113(6) 0.135(7)
Cl4A 0.120(4) 0.141(5) 0.168(4) 0.025(3) -0.027(3) 0.043(3)
C58A 0.205(8) 0.112(5) 0.110(5) -0.030(5) 0.076(5) 0.011(4)
Cl3B 0.093(3) 0.095(2) 0.110(3) -0.0008(19) 0.0289(17) 0.0129(17)
Cl4B 0.181(5) 0.110(3) 0.075(2) -0.002(3) 0.055(2) 0.0062(18)
C59 0.058(16) 0.049(15) 0.17(3) -0.001(12) -0.010(18) 0.018(17)
Cl9A 0.053(4) 0.059(4) 0.194(10) -0.014(3) -0.019(5) 0.017(5)
Cl9B 0.050(3) 0.089(5) 0.074(4) -0.013(3) 0.013(3) -0.030(3)
Cl5A 0.055(2) 0.097(4) 0.073(2) 0.012(2) -0.0045(16) -0.007(2)
Cl6A 0.042(2) 0.1016(15) 0.0905(14) 0.002(2) -0.0019(19) -0.0184(11)
Cl5B 0.055(2) 0.097(4) 0.073(2) 0.012(2) -0.0045(16) -0.007(2)
Cl6B 0.042(2) 0.1016(15) 0.0905(14) 0.002(2) -0.0019(19) -0.0184(11)
Cl5C 0.055(2) 0.097(4) 0.073(2) 0.012(2) -0.0045(16) -0.007(2)
Cl6C 0.042(2) 0.1016(15) 0.0905(14) 0.002(2) -0.0019(19) -0.0184(11)
Cl5D 0.055(2) 0.097(4) 0.073(2) 0.012(2) -0.0045(16) -0.007(2)
Cl6D 0.042(2) 0.1016(15) 0.0905(14) 0.002(2) -0.0019(19) -0.0184(11)

loop_
_atom_type_symbol
_atom_type_description
_atom_type_scat_dispersion_real
_atom_type_scat_dispersion_imag
_atom_type_scat_source
C C 0.0033 0.0016 'International Tables Vol C Tables 4.2.6.8 and 6.1.1.4'
H H 0 0 'International Tables Vol C Tables 4.2.6.8 and 6.1.1.4'
N N 0.0061 0.0033 'International Tables Vol C Tables 4.2.6.8 and 6.1.1.4'
O O 0.0106 0.006 'International Tables Vol C Tables 4.2.6.8 and 6.1.1.4'
P P 0.1023 0.0942 'International Tables Vol C Tables 4.2.6.8 and 6.1.1.4'
Cl Cl 0.1484 0.1585 'International Tables Vol C Tables 4.2.6.8 and 6.1.1.4'
Co Co 0.3494 0.9721 'International Tables Vol C Tables 4.2.6.8 and 6.1.1.4'

loop_
_geom_angle_atom_site_label_1
_geom_angle_atom_site_label_2
_geom_angle_atom_site_label_3
_geom_angle_site_symmetry_1
_geom_angle_site_symmetry_3
_geom_angle
_geom_angle_publ_flag
N1 C44 Co1 . . 177.8(2) yes
N2 C45 Co1 . . 170.8(2) yes
N3 C43 Co1 . . 174.5(3) yes
C43 N3 C54 . . 177.7(3) yes
C44 N1 C50 . . 177.0(3) yes
C45 N2 C46 . . 178.0(3) yes
C45 Co1 C43 . . 142.25(12) yes
C45 Co1 C44 . . 109.77(11) yes
C43 Co1 C44 . . 107.97(11) yes
C43 Co1 P1 . . 90.57(8) yes
C44 Co1 P1 . . 90.19(8) yes
C45 Co1 P1 . . 88.37(8) yes
C43 Co1 P2 . . 91.31(8) yes
C44 Co1 P2 . . 90.25(8) yes
C45 Co1 P2 . . 89.49(8) yes
P1 Co1 P2 . . 177.84(3) yes
C22 P1 C29 . . 107.38(12) ?
C22 P1 C36 . . 106.11(13) ?
C29 P1 C36 . . 104.39(13) ?
C22 P1 Co1 . . 111.19(9) ?
C29 P1 Co1 . . 113.14(9) ?
C36 P1 Co1 . . 114.06(9) ?
C15 P2 C1 . . 106.43(12) ?
C15 P2 C8 . . 106.18(12) ?
C1 P2 C8 . . 105.49(13) ?
C15 P2 Co1 . . 111.13(9) ?
C1 P2 Co1 . . 114.42(9) ?
C8 P2 Co1 . . 112.61(9) ?
C4 O1 C7 . . 117.6(3) ?
C11 O2 C14 . . 118.2(3) ?
C18 O3 C21 . . 117.1(3) ?
C25 O4 C28 . . 116.9(2) ?
C32 O5 C35 . . 117.8(3) ?
C39 O6 C42 . . 117.0(3) ?
O7 Cl1 O9 . . 111.4(2) yes
O8 Cl1 O7 . . 110.4(2) yes
O8 Cl1 O9 . . 110.3(2) yes
O8 Cl1 O10 . . 111.0(3) yes
O10 Cl1 O7 . . 108.3(3) yes
O10 Cl1 O9 . . 105.4(2) yes
O11 Cl2 O12 . . 111.9(3) yes
O11 Cl2 O13 . . 112.1(3) yes
O11 Cl2 O14 . . 109.2(2) yes
O12 Cl2 O14 . . 108.0(2) yes
O13 Cl2 O12 . . 106.2(2) yes
O13 Cl2 O14 . . 109.4(2) yes
C6 C1 C2 . . 118.5(2) ?
C6 C1 P2 . . 121.7(2) ?
C2 C1 P2 . . 119.7(2) ?
C3 C2 C1 . . 120.7(3) ?
C3 C2 H2 . . 119.6 ?
C1 C2 H2 . . 119.6 ?
C2 C3 C4 . . 120.1(3) ?
C2 C3 H3 . . 119.9 ?
C4 C3 H3 . . 119.9 ?
O1 C4 C5 . . 124.5(3) ?
O1 C4 C3 . . 115.5(3) ?
C5 C4 C3 . . 120.0(3) ?
C4 C5 C6 . . 119.9(3) ?
C4 C5 H5 . . 120.1 ?
C6 C5 H5 . . 120.1 ?
C1 C6 C5 . . 120.7(3) ?
C1 C6 H6 . . 119.6 ?
C5 C6 H6 . . 119.6 ?
O1 C7 H7A . . 109.5 ?
O1 C7 H7B . . 109.5 ?
H7A C7 H7B . . 109.5 ?
O1 C7 H7C . . 109.5 ?
H7A C7 H7C . . 109.5 ?
H7B C7 H7C . . 109.5 ?
C13 C8 C9 . . 118.2(3) ?
C13 C8 P2 . . 121.6(2) ?
C9 C8 P2 . . 120.2(2) ?
C10 C9 C8 . . 121.5(3) ?
C10 C9 H9 . . 119.3 ?
C8 C9 H9 . . 119.3 ?
C11 C10 C9 . . 119.6(3) ?
C11 C10 H10 . . 120.2 ?
C9 C10 H10 . . 120.2 ?
O2 C11 C12 . . 116.4(3) ?
O2 C11 C10 . . 123.7(3) ?
C12 C11 C10 . . 119.9(3) ?
C11 C12 C13 . . 120.7(3) ?
C11 C12 H12 . . 119.7 ?
C13 C12 H12 . . 119.7 ?
C8 C13 C12 . . 120.2(3) ?
C8 C13 H13 . . 119.9 ?
C12 C13 H13 . . 119.9 ?
O2 C14 H14A . . 109.5 ?
O2 C14 H14B . . 109.5 ?
H14A C14 H14B . . 109.5 ?
O2 C14 H14C . . 109.5 ?
H14A C14 H14C . . 109.5 ?
H14B C14 H14C . . 109.5 ?
C20 C15 C16 . . 118.6(3) ?
C20 C15 P2 . . 122.7(2) ?
C16 C15 P2 . . 118.7(2) ?
C17 C16 C15 . . 121.1(3) ?
C17 C16 H16 . . 119.5 ?
C15 C16 H16 . . 119.5 ?
C16 C17 C18 . . 119.4(3) ?
C16 C17 H17 . . 120.3 ?
C18 C17 H17 . . 120.3 ?
O3 C18 C17 . . 124.2(3) ?
O3 C18 C19 . . 115.7(3) ?
C17 C18 C19 . . 120.1(3) ?
C20 C19 C18 . . 120.2(3) ?
C20 C19 H19 . . 119.9 ?
C18 C19 H19 . . 119.9 ?
C19 C20 C15 . . 120.6(3) ?
C19 C20 H20 . . 119.7 ?
C15 C20 H20 . . 119.7 ?
O3 C21 H21A . . 109.5 ?
O3 C21 H21B . . 109.5 ?
H21A C21 H21B . . 109.5 ?
O3 C21 H21C . . 109.5 ?
H21A C21 H21C . . 109.5 ?
H21B C21 H21C . . 109.5 ?
C23 C22 C27 . . 118.1(3) ?
C23 C22 P1 . . 119.3(2) ?
C27 C22 P1 . . 122.6(2) ?
C24 C23 C22 . . 121.9(2) ?
C24 C23 H23 . . 119 ?
C22 C23 H23 . . 119 ?
C25 C24 C23 . . 119.4(3) ?
C25 C24 H24 . . 120.3 ?
C23 C24 H24 . . 120.3 ?
O4 C25 C24 . . 124.2(3) ?
O4 C25 C26 . . 116.2(3) ?
C24 C25 C26 . . 119.6(3) ?
C27 C26 C25 . . 120.6(3) ?
C27 C26 H26 . . 119.7 ?
C25 C26 H26 . . 119.7 ?
C26 C27 C22 . . 120.4(3) ?
C26 C27 H27 . . 119.8 ?
C22 C27 H27 . . 119.8 ?
O4 C28 H28A . . 109.5 ?
O4 C28 H28B . . 109.5 ?
H28A C28 H28B . . 109.5 ?
O4 C28 H28C . . 109.5 ?
H28A C28 H28C . . 109.5 ?
H28B C28 H28C . . 109.5 ?
C30 C29 C34 . . 117.3(3) ?
C30 C29 P1 . . 121.5(2) ?
C34 C29 P1 . . 121.2(2) ?
C31 C30 C29 . . 121.3(3) ?
C31 C30 H30 . . 119.4 ?
C29 C30 H30 . . 119.4 ?
C32 C31 C30 . . 120.2(3) ?
C32 C31 H31 . . 119.9 ?
C30 C31 H31 . . 119.9 ?
O5 C32 C33 . . 124.0(3) ?
O5 C32 C31 . . 116.1(3) ?
C33 C32 C31 . . 119.8(3) ?
C32 C33 C34 . . 119.8(3) ?
C32 C33 H33 . . 120.1 ?
C34 C33 H33 . . 120.1 ?
C33 C34 C29 . . 121.6(3) ?
C33 C34 H34 . . 119.2 ?
C29 C34 H34 . . 119.2 ?
O5 C35 H35A . . 109.5 ?
O5 C35 H35B . . 109.5 ?
H35A C35 H35B . . 109.5 ?
O5 C35 H35C . . 109.5 ?
H35A C35 H35C . . 109.5 ?
H35B C35 H35C . . 109.5 ?
C37 C36 C41 . . 118.4(3) ?
C37 C36 P1 . . 119.4(2) ?
C41 C36 P1 . . 122.2(2) ?
C38 C37 C36 . . 121.4(3) ?
C38 C37 H37 . . 119.3 ?
C36 C37 H37 . . 119.3 ?
C37 C38 C39 . . 119.9(3) ?
C37 C38 H38 . . 120 ?
C39 C38 H38 . . 120 ?
O6 C39 C40 . . 125.5(3) ?
O6 C39 C38 . . 114.8(3) ?
C40 C39 C38 . . 119.7(3) ?
C39 C40 C41 . . 120.0(3) ?
C39 C40 H40 . . 120 ?
C41 C40 H40 . . 120 ?
C36 C41 C40 . . 120.6(3) ?
C36 C41 H41 . . 119.7 ?
C40 C41 H41 . . 119.7 ?
O6 C42 H42A . . 109.5 ?
O6 C42 H42B . . 109.5 ?
H42A C42 H42B . . 109.5 ?
O6 C42 H42C . . 109.5 ?
H42A C42 H42C . . 109.5 ?
H42B C42 H42C . . 109.5 ?
N2 C46 C49 . . 106.8(2) ?
N2 C46 C48 . . 106.4(2) ?
C49 C46 C48 . . 112.2(3) ?
N2 C46 C47 . . 106.2(2) ?
C49 C46 C47 . . 113.0(3) ?
C48 C46 C47 . . 111.7(3) ?
C46 C47 H47A . . 109.5 ?
C46 C47 H47B . . 109.5 ?
H47A C47 H47B . . 109.5 ?
C46 C47 H47C . . 109.5 ?
H47A C47 H47C . . 109.5 ?
H47B C47 H47C . . 109.5 ?
C46 C48 H48A . . 109.5 ?
C46 C48 H48B . . 109.5 ?
H48A C48 H48B . . 109.5 ?
C46 C48 H48C . . 109.5 ?
H48A C48 H48C . . 109.5 ?
H48B C48 H48C . . 109.5 ?
C46 C49 H49A . . 109.5 ?
C46 C49 H49B . . 109.5 ?
H49A C49 H49B . . 109.5 ?
C46 C49 H49C . . 109.5 ?
H49A C49 H49C . . 109.5 ?
H49B C49 H49C . . 109.5 ?
N1 C50 C51 . . 107.4(2) ?
N1 C50 C53 . . 107.2(2) ?
C51 C50 C53 . . 111.6(3) ?
N1 C50 C52 . . 107.0(2) ?
C51 C50 C52 . . 112.0(3) ?
C53 C50 C52 . . 111.4(3) ?
C50 C51 H51A . . 109.5 ?
C50 C51 H51B . . 109.5 ?
H51A C51 H51B . . 109.5 ?
C50 C51 H51C . . 109.5 ?
H51A C51 H51C . . 109.5 ?
H51B C51 H51C . . 109.5 ?
C50 C52 H52A . . 109.5 ?
C50 C52 H52B . . 109.5 ?
H52A C52 H52B . . 109.5 ?
C50 C52 H52C . . 109.5 ?
H52A C52 H52C . . 109.5 ?
H52B C52 H52C . . 109.5 ?
C50 C53 H53A . . 109.5 ?
C50 C53 H53B . . 109.5 ?
H53A C53 H53B . . 109.5 ?
C50 C53 H53C . . 109.5 ?
H53A C53 H53C . . 109.5 ?
H53B C53 H53C . . 109.5 ?
N3 C54 C55 . . 107.8(3) ?
N3 C54 C56 . . 105.6(3) ?
C55 C54 C56 . . 112.5(3) ?
N3 C54 C57 . . 107.0(3) ?
C55 C54 C57 . . 110.7(3) ?
C56 C54 C57 . . 112.7(4) ?
C54 C55 H55A . . 109.5 ?
C54 C55 H55B . . 109.5 ?
H55A C55 H55B . . 109.5 ?
C54 C55 H55C . . 109.5 ?
H55A C55 H55C . . 109.5 ?
H55B C55 H55C . . 109.5 ?
C54 C56 H56A . . 109.5 ?
C54 C56 H56B . . 109.5 ?
H56A C56 H56B . . 109.5 ?
C54 C56 H56C . . 109.5 ?
H56A C56 H56C . . 109.5 ?
H56B C56 H56C . . 109.5 ?
C54 C57 H57A . . 109.5 ?
C54 C57 H57B . . 109.5 ?
H57A C57 H57B . . 109.5 ?
C54 C57 H57C . . 109.5 ?
H57A C57 H57C . . 109.5 ?
H57B C57 H57C . . 109.5 ?
Cl4A C58 Cl3A . . 115.0(3) ?
Cl4A C58 H58A . . 108.5 ?
Cl3A C58 H58A . . 108.5 ?
Cl4A C58 H58B . . 108.5 ?
Cl3A C58 H58B . . 108.5 ?
H58A C58 H58B . . 107.5 ?
Cl3B C58A Cl4B . . 108.73(13) ?
Cl3B C58A H58C . . 109.9 ?
Cl4B C58A H58C . . 109.9 ?
Cl3B C58A H58D . . 109.9 ?
Cl4B C58A H58D . . 109.9 ?
H58C C58A H58D . . 108.3 ?
Cl9A C59 Cl9B . . 114.3(18) ?
Cl9A C59 H59A . . 108.7 ?
Cl9B C59 H59A . . 108.7 ?
Cl9A C59 H59B . . 108.7 ?
Cl9B C59 H59B . . 108.7 ?
H59A C59 H59B . . 107.6 ?
C59 Cl9A Cl6D . . 159.1(12) ?
C59 Cl9A Cl6A . . 157.9(12) ?
Cl6D Cl9A Cl6A . . 2.9(5) ?
Cl5A C60A Cl6A . . 114.6(11) ?
Cl5A C60A H60A . . 108.6 ?
Cl6A C60A H60A . . 108.6 ?
Cl5A C60A H60B . . 108.6 ?
Cl6A C60A H60B . . 108.6 ?
H60A C60A H60B . . 107.6 ?
C60A Cl6A Cl9A . . 137.5(8) ?
Cl6B C60B Cl5B . . 107.3(14) ?
Cl6B C60B H60C . . 110.3 ?
Cl5B C60B H60C . . 110.3 ?
Cl6B C60B H60D . . 110.3 ?
Cl5B C60B H60D . . 110.3 ?
H60C C60B H60D . . 108.5 ?
Cl6C C60C Cl5C . . 118.5(14) ?
Cl6C C60C H60E . . 107.7 ?
Cl5C C60C H60E . . 107.7 ?
Cl6C C60C H60F . . 107.7 ?
Cl5C C60C H60F . . 107.7 ?
H60E C60C H60F . . 107.1 ?
Cl5D C60D Cl6D . . 112.0(7) ?
Cl5D C60D H60G . . 109.2 ?
Cl6D C60D H60G . . 109.2 ?
Cl5D C60D H60H . . 109.2 ?
Cl6D C60D H60H . . 109.2 ?
H60G C60D H60H . . 107.9 ?
C60D Cl6D Cl9A . . 155.0(7) ?

loop_
_geom_bond_atom_site_label_1
_geom_bond_atom_site_label_2
_geom_bond_site_symmetry_2
_geom_bond_distance
_geom_bond_publ_flag
Co1 C45 . 1.876(3) yes
Co1 C43 . 1.879(3) yes
Co1 C44 . 1.910(3) yes
Co1 P1 . 2.2515(7) yes
Co1 P2 . 2.2536(7) yes
C44 N1 . 1.148(3) yes
C45 N2 . 1.147(3) yes
C43 N3 . 1.142(3) yes
N1 C50 . 1.463(3) yes
N2 C46 . 1.467(3) yes
N3 C54 . 1.466(3) yes
P1 C22 . 1.804(3) ?
P1 C29 . 1.811(3) ?
P1 C36 . 1.812(3) ?
P2 C15 . 1.805(3) ?
P2 C1 . 1.812(3) ?
P2 C8 . 1.813(3) ?
O1 C4 . 1.365(3) ?
O1 C7 . 1.432(4) ?
O2 C11 . 1.360(3) ?
O2 C14 . 1.425(4) ?
O3 C18 . 1.366(3) ?
O3 C21 . 1.436(4) ?
O4 C25 . 1.360(3) ?
O4 C28 . 1.429(4) ?
O5 C32 . 1.361(3) ?
O5 C35 . 1.438(5) ?
O6 C39 . 1.358(4) ?
O6 C42 . 1.431(5) ?
O7 Cl1 . 1.392(3) yes
O8 Cl1 . 1.385(3) yes
O9 Cl1 . 1.416(3) yes
O10 Cl1 . 1.387(3) yes
O11 Cl2 . 1.380(3) yes
O12 Cl2 . 1.415(3) yes
O13 Cl2 . 1.412(3) yes
O14 Cl2 . 1.422(3) yes
C1 C6 . 1.389(4) ?
C1 C2 . 1.398(4) ?
C2 C3 . 1.373(4) ?
C2 H2 . 0.95 ?
C3 C4 . 1.391(4) ?
C3 H3 . 0.95 ?
C4 C5 . 1.376(4) ?
C5 C6 . 1.390(4) ?
C5 H5 . 0.95 ?
C6 H6 . 0.95 ?
C7 H7A . 0.98 ?
C7 H7B . 0.98 ?
C7 H7C . 0.98 ?
C8 C13 . 1.385(4) ?
C8 C9 . 1.387(4) ?
C9 C10 . 1.383(4) ?
C9 H9 . 0.95 ?
C10 C11 . 1.376(4) ?
C10 H10 . 0.95 ?
C11 C12 . 1.368(5) ?
C12 C13 . 1.392(4) ?
C12 H12 . 0.95 ?
C13 H13 . 0.95 ?
C14 H14A . 0.98 ?
C14 H14B . 0.98 ?
C14 H14C . 0.98 ?
C15 C20 . 1.394(4) ?
C15 C16 . 1.394(4) ?
C16 C17 . 1.378(4) ?
C16 H16 . 0.95 ?
C17 C18 . 1.385(4) ?
C17 H17 . 0.95 ?
C18 C19 . 1.387(4) ?
C19 C20 . 1.372(4) ?
C19 H19 . 0.95 ?
C20 H20 . 0.95 ?
C21 H21A . 0.98 ?
C21 H21B . 0.98 ?
C21 H21C . 0.98 ?
C22 C23 . 1.386(4) ?
C22 C27 . 1.388(4) ?
C23 C24 . 1.381(4) ?
C23 H23 . 0.95 ?
C24 C25 . 1.373(4) ?
C24 H24 . 0.95 ?
C25 C26 . 1.390(4) ?
C26 C27 . 1.379(4) ?
C26 H26 . 0.95 ?
C27 H27 . 0.95 ?
C28 H28A . 0.98 ?
C28 H28B . 0.98 ?
C28 H28C . 0.98 ?
C29 C30 . 1.389(4) ?
C29 C34 . 1.391(4) ?
C30 C31 . 1.381(5) ?
C30 H30 . 0.95 ?
C31 C32 . 1.377(5) ?
C31 H31 . 0.95 ?
C32 C33 . 1.372(5) ?
C33 C34 . 1.384(4) ?
C33 H33 . 0.95 ?
C34 H34 . 0.95 ?
C35 H35A . 0.98 ?
C35 H35B . 0.98 ?
C35 H35C . 0.98 ?
C36 C37 . 1.389(4) ?
C36 C41 . 1.390(4) ?
C37 C38 . 1.370(4) ?
C37 H37 . 0.95 ?
C38 C39 . 1.397(5) ?
C38 H38 . 0.95 ?
C39 C40 . 1.376(5) ?
C40 C41 . 1.394(4) ?
C40 H40 . 0.95 ?
C41 H41 . 0.95 ?
C42 H42A . 0.98 ?
C42 H42B . 0.98 ?
C42 H42C . 0.98 ?
C46 C49 . 1.507(5) ?
C46 C48 . 1.521(4) ?
C46 C47 . 1.530(4) ?
C47 H47A . 0.98 ?
C47 H47B . 0.98 ?
C47 H47C . 0.98 ?
C48 H48A . 0.98 ?
C48 H48B . 0.98 ?
C48 H48C . 0.98 ?
C49 H49A . 0.98 ?
C49 H49B . 0.98 ?
C49 H49C . 0.98 ?
C50 C51 . 1.508(4) ?
C50 C53 . 1.515(4) ?
C50 C52 . 1.522(4) ?
C51 H51A . 0.98 ?
C51 H51B . 0.98 ?
C51 H51C . 0.98 ?
C52 H52A . 0.98 ?
C52 H52B . 0.98 ?
C52 H52C . 0.98 ?
C53 H53A . 0.98 ?
C53 H53B . 0.98 ?
C53 H53C . 0.98 ?
C54 C55 . 1.505(5) ?
C54 C56 . 1.511(5) ?
C54 C57 . 1.515(5) ?
C55 H55A . 0.98 ?
C55 H55B . 0.98 ?
C55 H55C . 0.98 ?
C56 H56A . 0.98 ?
C56 H56B . 0.98 ?
C56 H56C . 0.98 ?
C57 H57A . 0.98 ?
C57 H57B . 0.98 ?
C57 H57C . 0.98 ?
C58 Cl4A . 1.5437 ?
C58 Cl3A . 1.782(8) ?
C58 H58A . 0.99 ?
C58 H58B . 0.99 ?
C58A Cl3B . 1.744(4) ?
C58A Cl4B . 1.7836 ?
C58A H58C . 0.99 ?
C58A H58D . 0.99 ?
C59 Cl9A . 1.67(3) ?
C59 Cl9B . 1.77(3) ?
C59 H59A . 0.99 ?
C59 H59B . 0.99 ?
Cl9A Cl6D . 1.815(9) ?
Cl9A Cl6A . 2.184(11) ?
Cl5A C60A . 1.714(16) ?
C60A Cl6A . 1.775(16) ?
C60A H60A . 0.99 ?
C60A H60B . 0.99 ?
Cl5B C60B . 1.777(19) ?
C60B Cl6B . 1.755(19) ?
C60B H60C . 0.99 ?
C60B H60D . 0.99 ?
Cl5C C60C . 1.680(18) ?
C60C Cl6C . 1.678(18) ?
C60C H60E . 0.99 ?
C60C H60F . 0.99 ?
Cl5D C60D . 1.737(12) ?
C60D Cl6D . 1.794(11) ?
C60D H60G . 0.99 ?
C60D H60H . 0.99 ?

loop_
_geom_torsion_atom_site_label_1
_geom_torsion_atom_site_label_2
_geom_torsion_atom_site_label_3
_geom_torsion_atom_site_label_4
_geom_torsion_site_symmetry_1
_geom_torsion_site_symmetry_2
_geom_torsion_site_symmetry_3
_geom_torsion_site_symmetry_4
_geom_torsion
_geom_torsion_publ_flag
C45 Co1 P1 C22 . . . . 51.80(12) ?
C43 Co1 P1 C22 . . . . -90.46(12) ?
C44 Co1 P1 C22 . . . . 161.57(12) ?
C45 Co1 P1 C29 . . . . -69.14(13) ?
C43 Co1 P1 C29 . . . . 148.61(13) ?
C44 Co1 P1 C29 . . . . 40.63(12) ?
C45 Co1 P1 C36 . . . . 171.73(14) ?
C43 Co1 P1 C36 . . . . 29.48(14) ?
C44 Co1 P1 C36 . . . . -78.50(13) ?
C45 Co1 P2 C15 . . . . -45.19(12) ?
C43 Co1 P2 C15 . . . . 97.06(12) ?
C44 Co1 P2 C15 . . . . -154.95(11) ?
C45 Co1 P2 C1 . . . . -165.75(13) ?
C43 Co1 P2 C1 . . . . -23.50(13) ?
C44 Co1 P2 C1 . . . . 84.49(12) ?
C45 Co1 P2 C8 . . . . 73.80(13) ?
C43 Co1 P2 C8 . . . . -143.95(13) ?
C44 Co1 P2 C8 . . . . -35.96(12) ?
C15 P2 C1 C6 . . . . 9.9(3) ?
C8 P2 C1 C6 . . . . -102.6(2) ?
Co1 P2 C1 C6 . . . . 133.1(2) ?
C15 P2 C1 C2 . . . . -170.4(2) ?
C8 P2 C1 C2 . . . . 77.1(2) ?
Co1 P2 C1 C2 . . . . -47.2(2) ?
C6 C1 C2 C3 . . . . 0.6(4) ?
P2 C1 C2 C3 . . . . -179.1(2) ?
C1 C2 C3 C4 . . . . 0.3(5) ?
C7 O1 C4 C5 . . . . 0.8(5) ?
C7 O1 C4 C3 . . . . 179.9(4) ?
C2 C3 C4 O1 . . . . 179.6(3) ?
C2 C3 C4 C5 . . . . -1.3(5) ?
O1 C4 C5 C6 . . . . -179.6(3) ?
C3 C4 C5 C6 . . . . 1.4(5) ?
C2 C1 C6 C5 . . . . -0.5(4) ?
P2 C1 C6 C5 . . . . 179.2(2) ?
C4 C5 C6 C1 . . . . -0.5(5) ?
C15 P2 C8 C13 . . . . -106.3(3) ?
C1 P2 C8 C13 . . . . 6.4(3) ?
Co1 P2 C8 C13 . . . . 131.9(2) ?
C15 P2 C8 C9 . . . . 76.0(3) ?
C1 P2 C8 C9 . . . . -171.3(2) ?
Co1 P2 C8 C9 . . . . -45.8(3) ?
C13 C8 C9 C10 . . . . -0.3(5) ?
P2 C8 C9 C10 . . . . 177.5(3) ?
C8 C9 C10 C11 . . . . -1.4(5) ?
C14 O2 C11 C12 . . . . -171.2(3) ?
C14 O2 C11 C10 . . . . 7.7(5) ?
C9 C10 C11 O2 . . . . -176.4(3) ?
C9 C10 C11 C12 . . . . 2.5(5) ?
O2 C11 C12 C13 . . . . 177.1(3) ?
C10 C11 C12 C13 . . . . -1.8(6) ?
C9 C8 C13 C12 . . . . 1.0(5) ?
P2 C8 C13 C12 . . . . -176.7(3) ?
C11 C12 C13 C8 . . . . 0.0(6) ?
C1 P2 C15 C20 . . . . -99.9(2) ?
C8 P2 C15 C20 . . . . 12.1(3) ?
Co1 P2 C15 C20 . . . . 134.9(2) ?
C1 P2 C15 C16 . . . . 82.8(2) ?
C8 P2 C15 C16 . . . . -165.2(2) ?
Co1 P2 C15 C16 . . . . -42.4(2) ?
C20 C15 C16 C17 . . . . 0.4(4) ?
P2 C15 C16 C17 . . . . 177.8(2) ?
C15 C16 C17 C18 . . . . -0.7(4) ?
C21 O3 C18 C17 . . . . 4.3(4) ?
C21 O3 C18 C19 . . . . -175.1(3) ?
C16 C17 C18 O3 . . . . -178.7(3) ?
C16 C17 C18 C19 . . . . 0.7(4) ?
O3 C18 C19 C20 . . . . 179.1(3) ?
C17 C18 C19 C20 . . . . -0.4(4) ?
C18 C19 C20 C15 . . . . 0.1(4) ?
C16 C15 C20 C19 . . . . -0.1(4) ?
P2 C15 C20 C19 . . . . -177.4(2) ?
C29 P1 C22 C23 . . . . 160.9(2) ?
C36 P1 C22 C23 . . . . -87.9(2) ?
Co1 P1 C22 C23 . . . . 36.7(3) ?
C29 P1 C22 C27 . . . . -20.2(3) ?
C36 P1 C22 C27 . . . . 91.0(3) ?
Co1 P1 C22 C27 . . . . -144.5(3) ?
C27 C22 C23 C24 . . . . -0.2(5) ?
P1 C22 C23 C24 . . . . 178.7(2) ?
C22 C23 C24 C25 . . . . 0.2(5) ?
C28 O4 C25 C24 . . . . -0.7(5) ?
C28 O4 C25 C26 . . . . -179.8(4) ?
C23 C24 C25 O4 . . . . -179.4(3) ?
C23 C24 C25 C26 . . . . -0.3(5) ?
O4 C25 C26 C27 . . . . 179.5(4) ?
C24 C25 C26 C27 . . . . 0.4(6) ?
C25 C26 C27 C22 . . . . -0.4(6) ?
C23 C22 C27 C26 . . . . 0.3(5) ?
P1 C22 C27 C26 . . . . -178.6(3) ?
C22 P1 C29 C30 . . . . 95.9(3) ?
C36 P1 C29 C30 . . . . -16.4(3) ?
Co1 P1 C29 C30 . . . . -141.0(2) ?
C22 P1 C29 C34 . . . . -86.6(3) ?
C36 P1 C29 C34 . . . . 161.0(2) ?
Co1 P1 C29 C34 . . . . 36.5(3) ?
C34 C29 C30 C31 . . . . -0.2(5) ?
P1 C29 C30 C31 . . . . 177.3(3) ?
C29 C30 C31 C32 . . . . 0.8(6) ?
C35 O5 C32 C33 . . . . -5.1(5) ?
C35 O5 C32 C31 . . . . 174.1(4) ?
C30 C31 C32 O5 . . . . -179.3(3) ?
C30 C31 C32 C33 . . . . 0.1(6) ?
O5 C32 C33 C34 . . . . 177.9(3) ?
C31 C32 C33 C34 . . . . -1.4(5) ?
C32 C33 C34 C29 . . . . 2.0(5) ?
C30 C29 C34 C33 . . . . -1.1(5) ?
P1 C29 C34 C33 . . . . -178.7(3) ?
C22 P1 C36 C37 . . . . 177.6(3) ?
C29 P1 C36 C37 . . . . -69.1(3) ?
Co1 P1 C36 C37 . . . . 54.8(3) ?
C22 P1 C36 C41 . . . . -2.6(3) ?
C29 P1 C36 C41 . . . . 110.6(3) ?
Co1 P1 C36 C41 . . . . -125.4(2) ?
C41 C36 C37 C38 . . . . -2.1(5) ?
P1 C36 C37 C38 . . . . 177.7(3) ?
C36 C37 C38 C39 . . . . 1.2(6) ?
C42 O6 C39 C40 . . . . -1.2(7) ?
C42 O6 C39 C38 . . . . -179.5(5) ?
C37 C38 C39 O6 . . . . 179.5(4) ?
C37 C38 C39 C40 . . . . 1.1(6) ?
O6 C39 C40 C41 . . . . 179.3(4) ?
C38 C39 C40 C41 . . . . -2.5(6) ?
C37 C36 C41 C40 . . . . 0.7(5) ?
P1 C36 C41 C40 . . . . -179.1(2) ?
C39 C40 C41 C36 . . . . 1.6(5) ?
Cl9B C59 Cl9A Cl6D . . . . -18(5) ?
Cl9B C59 Cl9A Cl6A . . . . -11(5) ?
Cl5A C60A Cl6A Cl9A . . . . -1(3) ?
C59 Cl9A Cl6A C60A . . . . -114(4) ?
Cl6D Cl9A Cl6A C60A . . . . 4(13) ?
Cl5D C60D Cl6D Cl9A . . . . -27(2) ?
C59 Cl9A Cl6D C60D . . . . -80(5) ?
Cl6A Cl9A Cl6D C60D . . . . -148(15) ?
